data_4345779
loop_
_publ_author_name
'Chitnis, Saurabh S.'
'Musgrave, Rebecca A.'
'Sparkes, Hazel A.'
'Pridmore, Natalie E.'
'Annibale, Vincent T.'
'Manners, Ian'

_publ_section_title
;
 Influence of Ring Strain and Bond Polarization on the Ring Expansion of
 Phosphorus Homocycles.
;
_journal_issue 8
_journal_name_full 'Inorganic chemistry'
_journal_page_first 4522
_journal_page_last 4538
_journal_paper_doi 10.1021/acs.inorgchem.7b00086
_journal_volume 56
_journal_year 2017
_chemical_formula_moiety '4(C20 H35 N P3), C4 H10 O, 4(C F3 O3 S)'
_chemical_formula_sum 'C88 H150 F12 N4 O13 P12 S4'
_chemical_formula_weight 2199.99
_chemical_name_systematic
;
 ?
;
_space_group_crystal_system monoclinic
_space_group_IT_number 15
_space_group_name_Hall '-C 2yc'
_space_group_name_H-M_alt 'C 1 2/c 1'
_symmetry_space_group_name_Hall '-C 2yc'
_symmetry_space_group_name_H-M 'C 1 2/c 1'
_atom_sites_solution_hydrogens geom
_atom_sites_solution_primary iterative
_audit_creation_date 2016-10-19
_audit_creation_method
;
Olex2 1.2
(compiled 2016.09.09 svn.r3337 for OlexSys, GUI svn.r5227)
;
_cell_angle_alpha 90
_cell_angle_beta 107.470(3)
_cell_angle_gamma 90
_cell_formula_units_Z 4
_cell_length_a 51.906(3)
_cell_length_b 11.3247(6)
_cell_length_c 20.0014(13)
_cell_measurement_reflns_used 6886
_cell_measurement_temperature 100(2)
_cell_measurement_theta_max 23.95
_cell_measurement_theta_min 2.26
_cell_volume 11214.9(12)
_computing_data_collection 'Apex 3 (Bruker, 2015)'
_computing_data_reduction 'SAINT v8.34A (Bruker, 2013)'
_computing_molecular_graphics 'Olex2 (Dolomanov et al., 2009)'
_computing_publication_material 'Olex2 (Dolomanov et al., 2009)'
_computing_structure_refinement 'ShelXL (Sheldrick, 2015)'
_computing_structure_solution
;
Superflip (Palatinus & Chapuis, 2007;Palatinus & van der Lee, 2008;
Palatinus et al., 2012)
;
_diffrn_ambient_temperature 100(2)
_diffrn_detector 'Bruker area detector'
_diffrn_detector_type 'CCD area detector'
_diffrn_measured_fraction_theta_full 1.000
_diffrn_measured_fraction_theta_max 0.997
_diffrn_measurement_device 'Bruker Apex II kappa CCD area detector'
_diffrn_measurement_device_type 'Bruker Apex II kappa CCD area detector'
_diffrn_measurement_method '\f and \w scans'
_diffrn_radiation_monochromator graphite
_diffrn_radiation_type MoK\a
_diffrn_radiation_wavelength 0.71073
_diffrn_reflns_av_R_equivalents 0.1136
_diffrn_reflns_av_unetI/netI 0.0691
_diffrn_reflns_Laue_measured_fraction_full 1.000
_diffrn_reflns_Laue_measured_fraction_max 0.997
_diffrn_reflns_limit_h_max 65
_diffrn_reflns_limit_h_min -65
_diffrn_reflns_limit_k_max 14
_diffrn_reflns_limit_k_min -14
_diffrn_reflns_limit_l_max 25
_diffrn_reflns_limit_l_min -25
_diffrn_reflns_number 89361
_diffrn_reflns_point_group_measured_fraction_full 1.000
_diffrn_reflns_point_group_measured_fraction_max 0.997
_diffrn_reflns_theta_full 25.242
_diffrn_reflns_theta_max 26.823
_diffrn_reflns_theta_min 0.822
_diffrn_source 'fine-focus sealed tube'
_diffrn_standards_number 0
_exptl_absorpt_coefficient_mu 0.331
_exptl_absorpt_correction_T_max 0.7454
_exptl_absorpt_correction_T_min 0.6253
_exptl_absorpt_correction_type multi-scan
_exptl_absorpt_process_details
;
SADABS-2014/4 (Bruker,2014/4) was used for absorption correction.
wR2(int) was 0.0766 before and 0.0659 after correction.
The Ratio of minimum to maximum transmission is 0.8389.
The \l/2 correction factor is 0.00150.
;
_exptl_crystal_colour yellow
_exptl_crystal_colour_primary yellow
_exptl_crystal_density_diffrn 1.303
_exptl_crystal_description plate
_exptl_crystal_F_000 4648
_exptl_crystal_size_max 0.549
_exptl_crystal_size_mid 0.296
_exptl_crystal_size_min 0.1
_refine_diff_density_max 0.794
_refine_diff_density_min -0.470
_refine_diff_density_rms 0.081
_refine_ls_extinction_method none
_refine_ls_goodness_of_fit_ref 1.016
_refine_ls_hydrogen_treatment constr
_refine_ls_matrix_type full
_refine_ls_number_parameters 668
_refine_ls_number_reflns 11997
_refine_ls_number_restraints 79
_refine_ls_restrained_S_all 1.014
_refine_ls_R_factor_all 0.0950
_refine_ls_R_factor_gt 0.0534
_refine_ls_shift/su_max 0.002
_refine_ls_shift/su_mean 0.000
_refine_ls_structure_factor_coef Fsqd
_refine_ls_weighting_details 'w=1/[\s^2^(Fo^2^)+(0.0458P)^2^+33.4576P] where P=(Fo^2^+2Fc^2^)/3'
_refine_ls_weighting_scheme calc
_refine_ls_wR_factor_gt 0.1090
_refine_ls_wR_factor_ref 0.1272
_reflns_Friedel_coverage 0.000
_reflns_number_gt 8204
_reflns_number_total 11997
_reflns_threshold_expression 'I > 2\s(I)'
_cod_data_source_file ic7b00086_si_002.cif
_cod_data_source_block 5Ph
_cod_database_code 4345779
_shelxl_version_number 2013-4
_shelx_space_group_comment
;
The symmetry employed for this shelxl refinement is uniquely defined
by the following loop, which should always be used as a source of
symmetry information in preference to the above space-group names.
They are only intended as comments.
;
_olex2_refinement_description
;
1. Fixed Uiso
 At 1.2 times of:
  All C(H) groups, All C(H,H) groups
 At 1.5 times of:
  All C(H,H,H) groups
2. Restrained distances
 C42-F4 \\sim C42A-F4A \\sim C42-F5 \\sim C42A-F5A \\sim C42-F6 \\sim C42A-F6A
 with sigma of 0.02
 C42-S2 \\sim C42A-S2A
 with sigma of 0.02
 S2-O4 \\sim S2A-O4A \\sim S2-O5 \\sim S2A-O5A \\sim S2-O6 \\sim S2A-O6A
 with sigma of 0.02
3. Uiso/Uaniso restraints and constraints
Uanis(C42) \\sim Ueq, Uanis(S2) \\sim Ueq, Uanis(F4) \\sim Ueq, Uanis(F5) \\sim
Ueq, Uanis(F6) \\sim Ueq, Uanis(O4) \\sim Ueq, Uanis(O5) \\sim Ueq, Uanis(O6)
\\sim Ueq: with sigma of 0.01 and sigma for terminal atoms of 0.02
Uanis(F5A) = Uanis(F5)
Uanis(F6) = Uanis(F6A)
Uanis(F4A) = Uanis(F4)
Uanis(C42A) = Uanis(C42)
Uanis(O5) = Uanis(O5A)
Uanis(O4) = Uanis(O4A)
Uanis(S2) = Uanis(S2A)
Uanis(O6A) = Uanis(O6)
4. Others
 Fixed Sof: O7(0.5) C43(0.5) H43A(0.5) H43B(0.5) H43C(0.5) C44(0.5) H44A(0.5)
 H44B(0.5) C45(0.5) H45A(0.5) H45B(0.5) C46(0.5) H46A(0.5) H46B(0.5) H46C(0.5)
 S2A(0.61254) F4A(0.61254) F5A(0.61254) F6A(0.61254) O4A(0.61254) O5A(0.61254)
 O6A(0.61254) C42A(0.61254) S2(0.38746) F4(0.38746) F5(0.38746) F6(0.38746)
 O4(0.38746) O5(0.38746) O6(0.38746) C42(0.38746)
5.a Secondary CH2 refined with riding coordinates:
 C44(H44A,H44B), C45(H45A,H45B)
5.b Aromatic/amide H refined with riding coordinates:
 C3(H3), C4(H4), C5(H5), C6(H6), C7(H7), C23(H23), C24(H24), C25(H25),
 C26(H26), C27(H27)
5.c Idealised Me refined as rotating group:
 C8(H8A,H8B,H8C), C10(H10A,H10B,H10C), C11(H11A,H11B,H11C), C12(H12A,H12B,
 H12C), C14(H14A,H14B,H14C), C15(H15A,H15B,H15C), C16(H16A,H16B,H16C), C18(H18A,
 H18B,H18C), C19(H19A,H19B,H19C), C20(H20A,H20B,H20C), C28(H28A,H28B,H28C),
 C30(H30A,H30B,H30C), C31(H31A,H31B,H31C), C32(H32A,H32B,H32C), C34(H34A,H34B,
 H34C), C35(H35A,H35B,H35C), C36(H36A,H36B,H36C), C38(H38A,H38B,H38C), C39(H39A,
 H39B,H39C), C40(H40A,H40B,H40C), C43(H43A,H43B,H43C), C46(H46A,H46B,H46C)
;
_olex2_submission_special_instructions 'No special instructions were received'

loop_
_space_group_symop_operation_xyz
'x, y, z'
'-x, y, -z+1/2'
'x+1/2, y+1/2, z'
'-x+1/2, y+1/2, -z+1/2'
'-x, -y, -z'
'x, -y, z-1/2'
'-x+1/2, -y+1/2, -z'
'x+1/2, -y+1/2, z-1/2'

loop_
_atom_site_label
_atom_site_type_symbol
_atom_site_fract_x
_atom_site_fract_y
_atom_site_fract_z
_atom_site_U_iso_or_equiv
_atom_site_adp_type
_atom_site_occupancy
_atom_site_site_symmetry_order
_atom_site_calc_flag
_atom_site_refinement_flags_posn
_atom_site_refinement_flags_adp
_atom_site_refinement_flags_occupancy
_atom_site_disorder_assembly
_atom_site_disorder_group
P1 P 0.66549(2) 0.58619(7) 0.60030(4) 0.01311(17) Uani 1 1 d . . . . .
P2 P 0.70085(2) 0.64839(7) 0.57332(4) 0.01440(17) Uani 1 1 d . . . . .
P3 P 0.72414(2) 0.66712(7) 0.68709(4) 0.01501(17) Uani 1 1 d . . . . .
N1 N 0.70609(5) 0.5728(2) 0.72263(13) 0.0147(5) Uani 1 1 d . . . . .
C1 C 0.68187(6) 0.5433(2) 0.69386(15) 0.0138(6) Uani 1 1 d . . . . .
C2 C 0.66561(6) 0.4725(3) 0.72951(15) 0.0153(6) Uani 1 1 d . . . . .
C3 C 0.64315(6) 0.5202(3) 0.74380(16) 0.0167(7) Uani 1 1 d . . . . .
H3 H 0.6381 0.5999 0.7318 0.020 Uiso 1 1 calc R . . . .
C4 C 0.62810(6) 0.4518(3) 0.77551(16) 0.0198(7) Uani 1 1 d . . . . .
H4 H 0.6129 0.4850 0.7859 0.024 Uiso 1 1 calc R . . . .
C5 C 0.63507(7) 0.3348(3) 0.79219(16) 0.0211(7) Uani 1 1 d . . . . .
H5 H 0.6244 0.2875 0.8129 0.025 Uiso 1 1 calc R . . . .
C6 C 0.65747(7) 0.2870(3) 0.77877(17) 0.0227(7) Uani 1 1 d . . . . .
H6 H 0.6623 0.2071 0.7905 0.027 Uiso 1 1 calc R . . . .
C7 C 0.67292(7) 0.3561(3) 0.74799(16) 0.0191(7) Uani 1 1 d . . . . .
H7 H 0.6885 0.3237 0.7395 0.023 Uiso 1 1 calc R . . . .
C8 C 0.63795(6) 0.6850(3) 0.59560(16) 0.0175(6) Uani 1 1 d . . . . .
H8A H 0.6442 0.7496 0.6292 0.026 Uiso 1 1 calc GR . . . .
H8B H 0.6234 0.6419 0.6069 0.026 Uiso 1 1 calc GR . . . .
H8C H 0.6312 0.7174 0.5481 0.026 Uiso 1 1 calc GR . . . .
C9 C 0.65251(6) 0.4550(3) 0.54516(16) 0.0165(6) Uani 1 1 d . . . . .
C10 C 0.67451(7) 0.3598(3) 0.56198(17) 0.0206(7) Uani 1 1 d . . . . .
H10A H 0.6907 0.3905 0.5524 0.031 Uiso 1 1 calc GR . . . .
H10B H 0.6680 0.2901 0.5328 0.031 Uiso 1 1 calc GR . . . .
H10C H 0.6789 0.3379 0.6115 0.031 Uiso 1 1 calc GR . . . .
C11 C 0.64613(7) 0.4930(3) 0.46825(16) 0.0213(7) Uani 1 1 d . . . . .
H11A H 0.6326 0.5563 0.4584 0.032 Uiso 1 1 calc GR . . . .
H11B H 0.6390 0.4253 0.4377 0.032 Uiso 1 1 calc GR . . . .
H11C H 0.6627 0.5215 0.4595 0.032 Uiso 1 1 calc GR . . . .
C12 C 0.62655(6) 0.4095(3) 0.55833(18) 0.0225(7) Uani 1 1 d . . . . .
H12A H 0.6302 0.3921 0.6083 0.034 Uiso 1 1 calc GR . . . .
H12B H 0.6205 0.3375 0.5309 0.034 Uiso 1 1 calc GR . . . .
H12C H 0.6124 0.4700 0.5441 0.034 Uiso 1 1 calc GR . . . .
C13 C 0.69434(7) 0.8054(3) 0.53953(16) 0.0191(7) Uani 1 1 d . . . . .
C14 C 0.72194(7) 0.8434(3) 0.5339(2) 0.0311(9) Uani 1 1 d . . . . .
H14A H 0.7347 0.8515 0.5810 0.047 Uiso 1 1 calc GR . . . .
H14B H 0.7202 0.9193 0.5094 0.047 Uiso 1 1 calc GR . . . .
H14C H 0.7286 0.7837 0.5077 0.047 Uiso 1 1 calc GR . . . .
C15 C 0.68531(7) 0.8918(3) 0.58618(18) 0.0251(8) Uani 1 1 d . . . . .
H15A H 0.6667 0.8742 0.5846 0.038 Uiso 1 1 calc GR . . . .
H15B H 0.6864 0.9725 0.5695 0.038 Uiso 1 1 calc GR . . . .
H15C H 0.6971 0.8844 0.6345 0.038 Uiso 1 1 calc GR . . . .
C16 C 0.67394(8) 0.8005(3) 0.46653(17) 0.0304(9) Uani 1 1 d . . . . .
H16A H 0.6800 0.7436 0.4376 0.046 Uiso 1 1 calc GR . . . .
H16B H 0.6723 0.8788 0.4448 0.046 Uiso 1 1 calc GR . . . .
H16C H 0.6563 0.7760 0.4702 0.046 Uiso 1 1 calc GR . . . .
C17 C 0.75489(6) 0.5741(3) 0.69535(16) 0.0188(7) Uani 1 1 d . . . . .
C18 C 0.77180(7) 0.5827(3) 0.77244(17) 0.0276(8) Uani 1 1 d . . . . .
H18A H 0.7744 0.6659 0.7862 0.041 Uiso 1 1 calc GR . . . .
H18B H 0.7894 0.5456 0.7788 0.041 Uiso 1 1 calc GR . . . .
H18C H 0.7624 0.5421 0.8017 0.041 Uiso 1 1 calc GR . . . .
C19 C 0.77023(7) 0.6306(3) 0.64915(18) 0.0256(8) Uani 1 1 d . . . . .
H19A H 0.7597 0.6223 0.5998 0.038 Uiso 1 1 calc GR . . . .
H19B H 0.7877 0.5912 0.6573 0.038 Uiso 1 1 calc GR . . . .
H19C H 0.7731 0.7146 0.6608 0.038 Uiso 1 1 calc GR . . . .
C20 C 0.74868(7) 0.4449(3) 0.67479(19) 0.0250(8) Uani 1 1 d . . . . .
H20A H 0.7390 0.4094 0.7049 0.038 Uiso 1 1 calc GR . . . .
H20B H 0.7656 0.4021 0.6805 0.038 Uiso 1 1 calc GR . . . .
H20C H 0.7375 0.4404 0.6258 0.038 Uiso 1 1 calc GR . . . .
P4 P 0.56916(2) 0.95824(7) 0.70523(4) 0.01515(17) Uani 1 1 d . . . . .
P5 P 0.54569(2) 0.81369(7) 0.73099(4) 0.01505(17) Uani 1 1 d . . . . .
P6 P 0.57057(2) 0.68100(7) 0.69402(4) 0.01423(17) Uani 1 1 d . . . . .
N2 N 0.58131(5) 0.7682(2) 0.63856(13) 0.0159(6) Uani 1 1 d . . . . .
C21 C 0.58434(6) 0.8800(3) 0.64431(16) 0.0154(6) Uani 1 1 d . . . . .
C22 C 0.59830(6) 0.9460(3) 0.60165(16) 0.0164(6) Uani 1 1 d . . . . .
C23 C 0.59336(7) 0.9148(3) 0.53134(17) 0.0212(7) Uani 1 1 d . . . . .
H23 H 0.5807 0.8543 0.5114 0.025 Uiso 1 1 calc R . . . .
C24 C 0.60693(7) 0.9721(3) 0.49070(18) 0.0258(8) Uani 1 1 d . . . . .
H24 H 0.6035 0.9513 0.4428 0.031 Uiso 1 1 calc R . . . .
C25 C 0.62555(7) 1.0599(3) 0.52003(19) 0.0288(8) Uani 1 1 d . . . . .
H25 H 0.6347 1.0997 0.4920 0.035 Uiso 1 1 calc R . . . .
C26 C 0.63087(7) 1.0897(3) 0.58986(19) 0.0252(8) Uani 1 1 d . . . . .
H26 H 0.6439 1.1489 0.6098 0.030 Uiso 1 1 calc R . . . .
C27 C 0.61731(7) 1.0336(3) 0.63080(18) 0.0214(7) Uani 1 1 d . . . . .
H27 H 0.6209 1.0546 0.6787 0.026 Uiso 1 1 calc R . . . .
C28 C 0.59428(6) 1.0293(3) 0.77596(17) 0.0214(7) Uani 1 1 d . . . . .
H28A H 0.5863 1.0505 0.8130 0.032 Uiso 1 1 calc GR . . . .
H28B H 0.6007 1.1009 0.7585 0.032 Uiso 1 1 calc GR . . . .
H28C H 0.6095 0.9753 0.7949 0.032 Uiso 1 1 calc GR . . . .
C29 C 0.54466(7) 1.0715(3) 0.65671(18) 0.0218(7) Uani 1 1 d . . . . .
C30 C 0.52643(7) 1.0147(3) 0.58924(18) 0.0289(8) Uani 1 1 d . . . . .
H30A H 0.5374 0.9905 0.5595 0.043 Uiso 1 1 calc GR . . . .
H30B H 0.5128 1.0721 0.5640 0.043 Uiso 1 1 calc GR . . . .
H30C H 0.5174 0.9454 0.6012 0.043 Uiso 1 1 calc GR . . . .
C31 C 0.55924(8) 1.1791(3) 0.6385(2) 0.0387(10) Uani 1 1 d . . . . .
H31A H 0.5707 1.2152 0.6817 0.058 Uiso 1 1 calc GR . . . .
H31B H 0.5459 1.2368 0.6126 0.058 Uiso 1 1 calc GR . . . .
H31C H 0.5705 1.1540 0.6095 0.058 Uiso 1 1 calc GR . . . .
C32 C 0.52792(7) 1.1080(3) 0.70440(19) 0.0271(8) Uani 1 1 d . . . . .
H32A H 0.5185 1.0388 0.7151 0.041 Uiso 1 1 calc GR . . . .
H32B H 0.5147 1.1677 0.6807 0.041 Uiso 1 1 calc GR . . . .
H32C H 0.5399 1.1409 0.7481 0.041 Uiso 1 1 calc GR . . . .
C33 C 0.55598(7) 0.7948(3) 0.82943(16) 0.0192(7) Uani 1 1 d . . . . .
C34 C 0.54571(7) 0.9024(3) 0.86047(18) 0.0268(8) Uani 1 1 d . . . . .
H34A H 0.5550 0.9735 0.8520 0.040 Uiso 1 1 calc GR . . . .
H34B H 0.5493 0.8912 0.9110 0.040 Uiso 1 1 calc GR . . . .
H34C H 0.5262 0.9112 0.8382 0.040 Uiso 1 1 calc GR . . . .
C35 C 0.58579(7) 0.7720(3) 0.86550(18) 0.0280(8) Uani 1 1 d . . . . .
H35A H 0.5916 0.7024 0.8446 0.042 Uiso 1 1 calc GR . . . .
H35B H 0.5887 0.7581 0.9156 0.042 Uiso 1 1 calc GR . . . .
H35C H 0.5963 0.8408 0.8595 0.042 Uiso 1 1 calc GR . . . .
C36 C 0.53957(8) 0.6869(3) 0.83842(18) 0.0304(8) Uani 1 1 d . . . . .
H36A H 0.5204 0.7006 0.8142 0.046 Uiso 1 1 calc GR . . . .
H36B H 0.5421 0.6736 0.8884 0.046 Uiso 1 1 calc GR . . . .
H36C H 0.5457 0.6173 0.8184 0.046 Uiso 1 1 calc GR . . . .
C37 C 0.54490(6) 0.5895(3) 0.62890(16) 0.0167(6) Uani 1 1 d . . . . .
C38 C 0.52354(6) 0.6602(3) 0.57532(17) 0.0229(7) Uani 1 1 d . . . . .
H38A H 0.5135 0.7088 0.5994 0.034 Uiso 1 1 calc GR . . . .
H38B H 0.5111 0.6061 0.5429 0.034 Uiso 1 1 calc GR . . . .
H38C H 0.5323 0.7113 0.5490 0.034 Uiso 1 1 calc GR . . . .
C39 C 0.53198(7) 0.5088(3) 0.67127(17) 0.0219(7) Uani 1 1 d . . . . .
H39A H 0.5462 0.4702 0.7086 0.033 Uiso 1 1 calc GR . . . .
H39B H 0.5210 0.4487 0.6403 0.033 Uiso 1 1 calc GR . . . .
H39C H 0.5205 0.5559 0.6921 0.033 Uiso 1 1 calc GR . . . .
C40 C 0.56147(7) 0.5147(3) 0.59233(18) 0.0213(7) Uani 1 1 d . . . . .
H40A H 0.5699 0.5665 0.5658 0.032 Uiso 1 1 calc GR . . . .
H40B H 0.5495 0.4585 0.5603 0.032 Uiso 1 1 calc GR . . . .
H40C H 0.5755 0.4713 0.6276 0.032 Uiso 1 1 calc GR . . . .
O7 O 0.73484(13) 0.3185(6) 0.4867(3) 0.0334(13) Uani 0.5 1 d . . P A -1
C43 C 0.71858(17) 0.4819(7) 0.4109(4) 0.041(2) Uani 0.5 1 d . . P A -1
H43A H 0.7193 0.5209 0.3678 0.062 Uiso 0.5 1 calc GR . P A -1
H43B H 0.7258 0.5351 0.4508 0.062 Uiso 0.5 1 calc GR . P A -1
H43C H 0.6998 0.4621 0.4070 0.062 Uiso 0.5 1 calc GR . P A -1
C44 C 0.73523(19) 0.3705(8) 0.4219(5) 0.038(2) Uani 0.5 1 d . . P A -1
H44A H 0.7276 0.3148 0.3828 0.045 Uiso 0.5 1 calc R . P A -1
H44B H 0.7540 0.3891 0.4234 0.045 Uiso 0.5 1 calc R . P A -1
C45 C 0.7500(2) 0.2119(8) 0.5005(5) 0.037(3) Uani 0.5 1 d . . P A -1
H45A H 0.7690 0.2279 0.5033 0.044 Uiso 0.5 1 calc R . P A -1
H45B H 0.7425 0.1547 0.4622 0.044 Uiso 0.5 1 calc R . P A -1
C46 C 0.7485(2) 0.1610(8) 0.5693(5) 0.043(2) Uani 0.5 1 d . . P A -1
H46A H 0.7589 0.0874 0.5792 0.064 Uiso 0.5 1 calc GR . P A -1
H46B H 0.7296 0.1450 0.5662 0.064 Uiso 0.5 1 calc GR . P A -1
H46C H 0.7561 0.2178 0.6071 0.064 Uiso 0.5 1 calc GR . P A -1
S1 S 0.57392(2) 0.66222(7) 0.38449(4) 0.02176(18) Uani 1 1 d . . . . .
F1 F 0.53177(4) 0.75169(19) 0.41326(12) 0.0399(6) Uani 1 1 d . . . . .
F2 F 0.53307(4) 0.56206(18) 0.41385(10) 0.0304(5) Uani 1 1 d . . . . .
F3 F 0.52210(4) 0.65618(19) 0.31589(10) 0.0316(5) Uani 1 1 d . . . . .
O1 O 0.57598(6) 0.7753(3) 0.35503(16) 0.0537(9) Uani 1 1 d . . . . .
O2 O 0.58788(5) 0.6523(2) 0.45807(12) 0.0268(5) Uani 1 1 d . . . . .
O3 O 0.57663(5) 0.5627(3) 0.34271(14) 0.0405(7) Uani 1 1 d . . . . .
C41 C 0.53856(7) 0.6576(3) 0.38158(17) 0.0208(7) Uani 1 1 d . . . . .
S2A S 0.6621(2) 0.8744(9) 0.7843(5) 0.0160(9) Uani 0.6125 1 d D . P B 2
F4A F 0.65957(13) 0.8410(5) 0.9127(3) 0.0636(15) Uani 0.6125 1 d D . P B 2
F5A F 0.6991(2) 0.8623(10) 0.9038(11) 0.043(2) Uani 0.6125 1 d D . P B 2
F6A F 0.67897(12) 0.6980(4) 0.8742(3) 0.0480(13) Uani 0.6125 1 d D . P B 2
O4A O 0.6358(3) 0.821(3) 0.7613(18) 0.029(2) Uani 0.6125 1 d D . P B 2
O5A O 0.6608(3) 0.9997(9) 0.7950(5) 0.035(2) Uani 0.6125 1 d D . P B 2
O6A O 0.6781(3) 0.8250(17) 0.7436(5) 0.032(2) Uani 0.6125 1 d D . P B 2
C42A C 0.6751(2) 0.8145(6) 0.8723(5) 0.0281(17) Uani 0.6125 1 d D . P B 2
S2 S 0.6590(4) 0.8662(15) 0.7756(8) 0.0160(9) Uani 0.3875 1 d D U P C 1
F4 F 0.6523(2) 0.9013(8) 0.8950(5) 0.0636(15) Uani 0.3875 1 d D U P C 1
F5 F 0.6946(4) 0.8879(18) 0.9024(19) 0.043(2) Uani 0.3875 1 d D U P C 1
F6 F 0.6689(2) 0.7317(7) 0.8830(5) 0.0480(13) Uani 0.3875 1 d D U P C 1
O4 O 0.6313(5) 0.827(4) 0.752(3) 0.029(2) Uani 0.3875 1 d D U P C 1
O5 O 0.6641(5) 0.9919(15) 0.7746(9) 0.035(2) Uani 0.3875 1 d D U P C 1
O6 O 0.6814(5) 0.810(3) 0.7602(10) 0.032(2) Uani 0.3875 1 d D U P C 1
C42 C 0.6700(3) 0.8466(11) 0.8697(9) 0.0281(17) Uani 0.3875 1 d D U P C 1

loop_
_atom_site_aniso_label
_atom_site_aniso_U_11
_atom_site_aniso_U_22
_atom_site_aniso_U_33
_atom_site_aniso_U_23
_atom_site_aniso_U_13
_atom_site_aniso_U_12
P1 0.0174(4) 0.0110(4) 0.0116(4) -0.0002(3) 0.0054(3) 0.0007(3)
P2 0.0203(4) 0.0128(4) 0.0119(4) 0.0005(3) 0.0076(3) 0.0005(3)
P3 0.0177(4) 0.0152(4) 0.0126(4) -0.0001(3) 0.0053(3) -0.0008(3)
N1 0.0189(13) 0.0145(13) 0.0122(13) 0.0017(10) 0.0070(11) 0.0030(10)
C1 0.0205(16) 0.0102(15) 0.0132(15) 0.0018(11) 0.0089(13) 0.0043(12)
C2 0.0219(16) 0.0125(15) 0.0128(15) 0.0006(12) 0.0073(13) -0.0001(12)
C3 0.0243(17) 0.0120(15) 0.0158(16) 0.0023(12) 0.0090(13) 0.0017(12)
C4 0.0226(17) 0.0199(17) 0.0193(17) 0.0002(13) 0.0101(14) 0.0004(13)
C5 0.0290(18) 0.0199(17) 0.0174(16) 0.0024(13) 0.0114(14) -0.0079(14)
C6 0.039(2) 0.0113(16) 0.0191(17) 0.0044(13) 0.0104(15) 0.0009(14)
C7 0.0264(17) 0.0161(16) 0.0172(16) 0.0036(13) 0.0103(14) 0.0059(13)
C8 0.0195(16) 0.0174(16) 0.0163(16) -0.0016(13) 0.0064(13) 0.0023(12)
C9 0.0210(16) 0.0110(15) 0.0168(16) -0.0026(12) 0.0045(13) -0.0004(12)
C10 0.0270(18) 0.0147(16) 0.0196(17) -0.0056(13) 0.0062(14) 0.0001(13)
C11 0.0279(18) 0.0191(17) 0.0164(17) -0.0040(13) 0.0057(14) 0.0015(13)
C12 0.0243(17) 0.0174(17) 0.0271(19) -0.0055(14) 0.0099(15) -0.0038(13)
C13 0.0282(17) 0.0143(16) 0.0156(16) 0.0026(12) 0.0076(14) 0.0002(13)
C14 0.036(2) 0.0219(19) 0.042(2) 0.0114(16) 0.0211(18) 0.0000(15)
C15 0.037(2) 0.0100(16) 0.030(2) 0.0020(13) 0.0119(16) 0.0020(14)
C16 0.052(2) 0.0202(19) 0.0168(18) 0.0055(14) 0.0060(17) 0.0037(16)
C17 0.0184(16) 0.0213(17) 0.0170(16) 0.0033(13) 0.0058(13) 0.0004(13)
C18 0.0245(18) 0.036(2) 0.0207(18) 0.0062(15) 0.0043(15) 0.0054(15)
C19 0.0221(18) 0.031(2) 0.0284(19) 0.0061(15) 0.0144(15) 0.0021(14)
C20 0.0247(18) 0.0216(18) 0.030(2) 0.0004(14) 0.0096(15) 0.0041(14)
P4 0.0186(4) 0.0092(4) 0.0179(4) -0.0017(3) 0.0059(3) 0.0014(3)
P5 0.0182(4) 0.0124(4) 0.0160(4) -0.0014(3) 0.0073(3) 0.0010(3)
P6 0.0182(4) 0.0091(4) 0.0168(4) -0.0010(3) 0.0074(3) -0.0004(3)
N2 0.0189(14) 0.0101(13) 0.0205(14) -0.0011(10) 0.0087(12) -0.0010(10)
C21 0.0147(15) 0.0129(16) 0.0178(16) -0.0002(12) 0.0039(13) 0.0005(11)
C22 0.0200(16) 0.0092(15) 0.0212(17) 0.0030(12) 0.0079(13) 0.0016(12)
C23 0.0276(18) 0.0142(16) 0.0223(17) 0.0020(13) 0.0081(15) 0.0002(13)
C24 0.034(2) 0.0271(19) 0.0181(17) 0.0067(14) 0.0106(15) 0.0061(15)
C25 0.031(2) 0.0236(19) 0.035(2) 0.0169(16) 0.0156(17) 0.0015(15)
C26 0.0271(18) 0.0162(17) 0.035(2) 0.0049(15) 0.0128(16) -0.0034(13)
C27 0.0265(18) 0.0132(16) 0.0269(19) 0.0003(13) 0.0114(15) -0.0007(13)
C28 0.0242(17) 0.0153(16) 0.0242(18) -0.0089(13) 0.0066(14) -0.0018(13)
C29 0.0246(17) 0.0130(16) 0.0277(18) -0.0005(13) 0.0075(15) 0.0033(13)
C30 0.034(2) 0.028(2) 0.0212(18) 0.0015(15) 0.0029(16) 0.0095(15)
C31 0.039(2) 0.0139(18) 0.065(3) 0.0151(18) 0.018(2) 0.0081(15)
C32 0.0248(18) 0.0236(19) 0.030(2) -0.0039(15) 0.0038(16) 0.0105(14)
C33 0.0264(17) 0.0148(16) 0.0172(17) 0.0011(12) 0.0076(14) -0.0006(13)
C34 0.035(2) 0.028(2) 0.0207(18) -0.0034(15) 0.0140(16) 0.0037(15)
C35 0.034(2) 0.0271(19) 0.0199(18) -0.0025(15) 0.0041(16) 0.0070(15)
C36 0.050(2) 0.0228(19) 0.0219(19) 0.0048(15) 0.0160(17) -0.0023(16)
C37 0.0222(16) 0.0129(15) 0.0164(16) -0.0028(12) 0.0082(13) -0.0028(12)
C38 0.0221(17) 0.0235(18) 0.0223(18) -0.0032(14) 0.0053(14) -0.0034(14)
C39 0.0279(18) 0.0174(17) 0.0230(18) -0.0017(13) 0.0117(15) -0.0058(13)
C40 0.0277(18) 0.0149(17) 0.0240(18) -0.0039(13) 0.0121(15) -0.0005(13)
O7 0.050(4) 0.033(4) 0.022(3) -0.007(3) 0.019(3) -0.007(3)
C43 0.049(5) 0.045(5) 0.033(5) -0.006(4) 0.019(4) -0.008(4)
C44 0.041(5) 0.052(6) 0.024(4) -0.007(4) 0.017(4) -0.011(5)
C45 0.037(5) 0.047(8) 0.026(4) -0.013(6) 0.008(4) -0.008(7)
C46 0.062(6) 0.028(5) 0.036(5) -0.010(4) 0.012(5) -0.015(5)
S1 0.0200(4) 0.0247(5) 0.0196(4) 0.0044(3) 0.0044(3) -0.0044(3)
F1 0.0426(13) 0.0349(13) 0.0400(13) -0.0071(10) 0.0093(11) 0.0183(10)
F2 0.0309(11) 0.0344(12) 0.0296(11) 0.0056(9) 0.0147(9) -0.0051(9)
F3 0.0239(10) 0.0472(13) 0.0192(10) 0.0030(9) -0.0005(8) -0.0001(9)
O1 0.0480(18) 0.0467(18) 0.059(2) 0.0362(16) 0.0044(16) -0.0158(14)
O2 0.0266(13) 0.0292(14) 0.0197(12) -0.0014(10) -0.0005(10) 0.0028(10)
O3 0.0309(15) 0.0620(19) 0.0347(16) -0.0230(14) 0.0188(13) -0.0039(13)
C41 0.0258(17) 0.0191(17) 0.0161(16) 0.0005(13) 0.0045(14) 0.0038(13)
S2A 0.017(2) 0.0108(13) 0.016(2) -0.0045(13) -0.0013(17) -0.0024(12)
F4A 0.092(4) 0.083(5) 0.034(3) -0.001(3) 0.046(3) -0.007(3)
F5A 0.052(4) 0.029(5) 0.0290(15) 0.009(4) -0.015(3) 0.001(3)
F6A 0.075(4) 0.014(3) 0.045(2) 0.017(2) 0.003(2) 0.0054(19)
O4A 0.010(5) 0.022(3) 0.044(9) -0.008(4) -0.009(5) 0.005(5)
O5A 0.040(4) 0.0095(18) 0.044(6) -0.008(3) -0.005(4) 0.0018(19)
O6A 0.041(4) 0.049(5) 0.011(6) 0.000(4) 0.015(5) 0.005(3)
C42A 0.047(4) 0.015(5) 0.024(2) 0.003(3) 0.013(3) 0.004(3)
S2 0.017(2) 0.0108(13) 0.016(2) -0.0045(13) -0.0013(17) -0.0024(12)
F4 0.092(4) 0.083(5) 0.034(3) -0.001(3) 0.046(3) -0.007(3)
F5 0.052(4) 0.029(5) 0.0290(15) 0.009(4) -0.015(3) 0.001(3)
F6 0.075(4) 0.014(3) 0.045(2) 0.017(2) 0.003(2) 0.0054(19)
O4 0.010(5) 0.022(3) 0.044(9) -0.008(4) -0.009(5) 0.005(5)
O5 0.040(4) 0.0095(18) 0.044(6) -0.008(3) -0.005(4) 0.0018(19)
O6 0.041(4) 0.049(5) 0.011(6) 0.000(4) 0.015(5) 0.005(3)
C42 0.047(4) 0.015(5) 0.024(2) 0.003(3) 0.013(3) 0.004(3)

loop_
_atom_type_symbol
_atom_type_description
_atom_type_scat_dispersion_real
_atom_type_scat_dispersion_imag
_atom_type_scat_source
C C 0.0033 0.0016 'International Tables Vol C Tables 4.2.6.8 and 6.1.1.4'
H H 0.0000 0.0000 'International Tables Vol C Tables 4.2.6.8 and 6.1.1.4'
F F 0.0171 0.0103 'International Tables Vol C Tables 4.2.6.8 and 6.1.1.4'
N N 0.0061 0.0033 'International Tables Vol C Tables 4.2.6.8 and 6.1.1.4'
O O 0.0106 0.0060 'International Tables Vol C Tables 4.2.6.8 and 6.1.1.4'
P P 0.1023 0.0942 'International Tables Vol C Tables 4.2.6.8 and 6.1.1.4'
S S 0.1246 0.1234 'International Tables Vol C Tables 4.2.6.8 and 6.1.1.4'

loop_
_geom_angle_atom_site_label_1
_geom_angle_atom_site_label_2
_geom_angle_atom_site_label_3
_geom_angle
C1 P1 P2 99.66(10)
C8 P1 P2 120.13(11)
C8 P1 C1 109.26(14)
C8 P1 C9 109.11(14)
C9 P1 P2 107.12(11)
C9 P1 C1 111.20(13)
P1 P2 P3 90.97(4)
C13 P2 P1 108.56(11)
C13 P2 P3 104.90(10)
N1 P3 P2 99.60(9)
N1 P3 C17 99.78(13)
C17 P3 P2 102.78(10)
C1 N1 P3 124.9(2)
N1 C1 P1 118.6(2)
N1 C1 C2 123.7(3)
C2 C1 P1 117.7(2)
C3 C2 C1 121.3(3)
C7 C2 C1 119.2(3)
C7 C2 C3 119.5(3)
C2 C3 H3 120.0
C4 C3 C2 120.1(3)
C4 C3 H3 120.0
C3 C4 H4 119.9
C3 C4 C5 120.2(3)
C5 C4 H4 119.9
C4 C5 H5 119.9
C6 C5 C4 120.1(3)
C6 C5 H5 119.9
C5 C6 H6 120.1
C5 C6 C7 119.9(3)
C7 C6 H6 120.1
C2 C7 H7 119.9
C6 C7 C2 120.2(3)
C6 C7 H7 119.9
P1 C8 H8A 109.5
P1 C8 H8B 109.5
P1 C8 H8C 109.5
H8A C8 H8B 109.5
H8A C8 H8C 109.5
H8B C8 H8C 109.5
C10 C9 P1 108.6(2)
C10 C9 C11 109.9(3)
C10 C9 C12 111.1(3)
C11 C9 P1 107.6(2)
C11 C9 C12 109.2(3)
C12 C9 P1 110.3(2)
C9 C10 H10A 109.5
C9 C10 H10B 109.5
C9 C10 H10C 109.5
H10A C10 H10B 109.5
H10A C10 H10C 109.5
H10B C10 H10C 109.5
C9 C11 H11A 109.5
C9 C11 H11B 109.5
C9 C11 H11C 109.5
H11A C11 H11B 109.5
H11A C11 H11C 109.5
H11B C11 H11C 109.5
C9 C12 H12A 109.5
C9 C12 H12B 109.5
C9 C12 H12C 109.5
H12A C12 H12B 109.5
H12A C12 H12C 109.5
H12B C12 H12C 109.5
C14 C13 P2 102.7(2)
C15 C13 P2 116.1(2)
C15 C13 C14 109.4(3)
C15 C13 C16 110.9(3)
C16 C13 P2 107.8(2)
C16 C13 C14 109.6(3)
C13 C14 H14A 109.5
C13 C14 H14B 109.5
C13 C14 H14C 109.5
H14A C14 H14B 109.5
H14A C14 H14C 109.5
H14B C14 H14C 109.5
C13 C15 H15A 109.5
C13 C15 H15B 109.5
C13 C15 H15C 109.5
H15A C15 H15B 109.5
H15A C15 H15C 109.5
H15B C15 H15C 109.5
C13 C16 H16A 109.5
C13 C16 H16B 109.5
C13 C16 H16C 109.5
H16A C16 H16B 109.5
H16A C16 H16C 109.5
H16B C16 H16C 109.5
C18 C17 P3 105.5(2)
C19 C17 P3 107.1(2)
C19 C17 C18 109.7(3)
C20 C17 P3 114.1(2)
C20 C17 C18 110.1(3)
C20 C17 C19 110.1(3)
C17 C18 H18A 109.5
C17 C18 H18B 109.5
C17 C18 H18C 109.5
H18A C18 H18B 109.5
H18A C18 H18C 109.5
H18B C18 H18C 109.5
C17 C19 H19A 109.5
C17 C19 H19B 109.5
C17 C19 H19C 109.5
H19A C19 H19B 109.5
H19A C19 H19C 109.5
H19B C19 H19C 109.5
C17 C20 H20A 109.5
C17 C20 H20B 109.5
C17 C20 H20C 109.5
H20A C20 H20B 109.5
H20A C20 H20C 109.5
H20B C20 H20C 109.5
C21 P4 P5 99.93(10)
C28 P4 P5 118.13(12)
C28 P4 C21 112.23(14)
C28 P4 C29 108.78(15)
C29 P4 P5 107.24(11)
C29 P4 C21 110.11(14)
P4 P5 P6 90.41(4)
C33 P5 P4 109.02(10)
C33 P5 P6 104.88(10)
N2 P6 P5 99.19(9)
N2 P6 C37 99.92(13)
C37 P6 P5 103.89(10)
C21 N2 P6 125.0(2)
N2 C21 P4 117.8(2)
N2 C21 C22 121.2(3)
C22 C21 P4 120.9(2)
C23 C22 C21 118.6(3)
C27 C22 C21 121.7(3)
C27 C22 C23 119.5(3)
C22 C23 H23 120.0
C24 C23 C22 120.0(3)
C24 C23 H23 120.0
C23 C24 H24 120.0
C23 C24 C25 120.0(3)
C25 C24 H24 120.0
C24 C25 H25 119.8
C26 C25 C24 120.3(3)
C26 C25 H25 119.8
C25 C26 H26 119.9
C25 C26 C27 120.2(3)
C27 C26 H26 119.9
C22 C27 H27 120.0
C26 C27 C22 120.0(3)
C26 C27 H27 120.0
P4 C28 H28A 109.5
P4 C28 H28B 109.5
P4 C28 H28C 109.5
H28A C28 H28B 109.5
H28A C28 H28C 109.5
H28B C28 H28C 109.5
C30 C29 P4 108.3(2)
C31 C29 P4 111.3(2)
C31 C29 C30 109.9(3)
C32 C29 P4 106.8(2)
C32 C29 C30 110.2(3)
C32 C29 C31 110.3(3)
C29 C30 H30A 109.5
C29 C30 H30B 109.5
C29 C30 H30C 109.5
H30A C30 H30B 109.5
H30A C30 H30C 109.5
H30B C30 H30C 109.5
C29 C31 H31A 109.5
C29 C31 H31B 109.5
C29 C31 H31C 109.5
H31A C31 H31B 109.5
H31A C31 H31C 109.5
H31B C31 H31C 109.5
C29 C32 H32A 109.5
C29 C32 H32B 109.5
C29 C32 H32C 109.5
H32A C32 H32B 109.5
H32A C32 H32C 109.5
H32B C32 H32C 109.5
C34 C33 P5 107.9(2)
C35 C33 P5 116.2(2)
C35 C33 C34 111.8(3)
C35 C33 C36 109.3(3)
C36 C33 P5 102.7(2)
C36 C33 C34 108.3(3)
C33 C34 H34A 109.5
C33 C34 H34B 109.5
C33 C34 H34C 109.5
H34A C34 H34B 109.5
H34A C34 H34C 109.5
H34B C34 H34C 109.5
C33 C35 H35A 109.5
C33 C35 H35B 109.5
C33 C35 H35C 109.5
H35A C35 H35B 109.5
H35A C35 H35C 109.5
H35B C35 H35C 109.5
C33 C36 H36A 109.5
C33 C36 H36B 109.5
C33 C36 H36C 109.5
H36A C36 H36B 109.5
H36A C36 H36C 109.5
H36B C36 H36C 109.5
C38 C37 P6 114.5(2)
C38 C37 C39 110.9(3)
C38 C37 C40 110.4(3)
C39 C37 P6 106.5(2)
C39 C37 C40 109.6(3)
C40 C37 P6 104.7(2)
C37 C38 H38A 109.5
C37 C38 H38B 109.5
C37 C38 H38C 109.5
H38A C38 H38B 109.5
H38A C38 H38C 109.5
H38B C38 H38C 109.5
C37 C39 H39A 109.5
C37 C39 H39B 109.5
C37 C39 H39C 109.5
H39A C39 H39B 109.5
H39A C39 H39C 109.5
H39B C39 H39C 109.5
C37 C40 H40A 109.5
C37 C40 H40B 109.5
C37 C40 H40C 109.5
H40A C40 H40B 109.5
H40A C40 H40C 109.5
H40B C40 H40C 109.5
C45 O7 C44 111.7(7)
H43A C43 H43B 109.5
H43A C43 H43C 109.5
H43B C43 H43C 109.5
C44 C43 H43A 109.5
C44 C43 H43B 109.5
C44 C43 H43C 109.5
O7 C44 C43 108.3(7)
O7 C44 H44A 110.0
O7 C44 H44B 110.0
C43 C44 H44A 110.0
C43 C44 H44B 110.0
H44A C44 H44B 108.4
O7 C45 H45A 109.9
O7 C45 H45B 109.9
O7 C45 C46 109.0(8)
H45A C45 H45B 108.3
C46 C45 H45A 109.9
C46 C45 H45B 109.9
C45 C46 H46A 109.5
C45 C46 H46B 109.5
C45 C46 H46C 109.5
H46A C46 H46B 109.5
H46A C46 H46C 109.5
H46B C46 H46C 109.5
O1 S1 O2 114.57(17)
O1 S1 O3 115.58(19)
O1 S1 C41 102.26(17)
O2 S1 C41 102.96(15)
O3 S1 O2 115.34(16)
O3 S1 C41 103.48(15)
F1 C41 S1 111.6(2)
F2 C41 S1 111.6(2)
F2 C41 F1 106.9(3)
F2 C41 F3 107.4(3)
F3 C41 S1 111.9(2)
F3 C41 F1 107.1(3)
O4A S2A O5A 112.3(16)
O4A S2A O6A 107.9(19)
O4A S2A C42A 101.1(14)
O5A S2A C42A 104.2(7)
O6A S2A O5A 121.9(11)
O6A S2A C42A 107.2(7)
F4A C42A S2A 112.8(7)
F5A C42A S2A 109.1(11)
F5A C42A F4A 105.7(12)
F5A C42A F6A 106.1(8)
F6A C42A S2A 113.9(7)
F6A C42A F4A 108.6(7)
O4 S2 O5 118(3)
O4 S2 C42 106(3)
O5 S2 C42 97.6(12)
O6 S2 O4 126(3)
O6 S2 O5 106(2)
O6 S2 C42 98.3(12)
F4 C42 S2 107.5(12)
F4 C42 F5 108.7(19)
F4 C42 F6 107.7(11)
F5 C42 S2 115(2)
F6 C42 S2 108.0(13)
F6 C42 F5 109.7(15)

loop_
_geom_bond_atom_site_label_1
_geom_bond_atom_site_label_2
_geom_bond_distance
P1 P2 2.1796(11)
P1 C1 1.872(3)
P1 C8 1.795(3)
P1 C9 1.852(3)
P2 P3 2.2434(11)
P2 C13 1.896(3)
P3 N1 1.710(3)
P3 C17 1.878(3)
N1 C1 1.261(4)
C1 C2 1.492(4)
C2 C3 1.390(4)
C2 C7 1.390(4)
C3 H3 0.9500
C3 C4 1.382(4)
C4 H4 0.9500
C4 C5 1.388(4)
C5 H5 0.9500
C5 C6 1.380(5)
C6 H6 0.9500
C6 C7 1.389(4)
C7 H7 0.9500
C8 H8A 0.9800
C8 H8B 0.9800
C8 H8C 0.9800
C9 C10 1.532(4)
C9 C11 1.535(4)
C9 C12 1.537(4)
C10 H10A 0.9800
C10 H10B 0.9800
C10 H10C 0.9800
C11 H11A 0.9800
C11 H11B 0.9800
C11 H11C 0.9800
C12 H12A 0.9800
C12 H12B 0.9800
C12 H12C 0.9800
C13 C14 1.532(5)
C13 C15 1.520(4)
C13 C16 1.526(5)
C14 H14A 0.9800
C14 H14B 0.9800
C14 H14C 0.9800
C15 H15A 0.9800
C15 H15B 0.9800
C15 H15C 0.9800
C16 H16A 0.9800
C16 H16B 0.9800
C16 H16C 0.9800
C17 C18 1.531(4)
C17 C19 1.530(4)
C17 C20 1.527(4)
C18 H18A 0.9800
C18 H18B 0.9800
C18 H18C 0.9800
C19 H19A 0.9800
C19 H19B 0.9800
C19 H19C 0.9800
C20 H20A 0.9800
C20 H20B 0.9800
C20 H20C 0.9800
P4 P5 2.1923(11)
P4 C21 1.862(3)
P4 C28 1.800(3)
P4 C29 1.861(3)
P5 P6 2.2462(11)
P5 C33 1.891(3)
P6 N2 1.700(3)
P6 C37 1.872(3)
N2 C21 1.276(4)
C21 C22 1.478(4)
C22 C23 1.397(4)
C22 C27 1.397(4)
C23 H23 0.9500
C23 C24 1.386(5)
C24 H24 0.9500
C24 C25 1.388(5)
C25 H25 0.9500
C25 C26 1.382(5)
C26 H26 0.9500
C26 C27 1.384(5)
C27 H27 0.9500
C28 H28A 0.9800
C28 H28B 0.9800
C28 H28C 0.9800
C29 C30 1.537(5)
C29 C31 1.535(5)
C29 C32 1.528(5)
C30 H30A 0.9800
C30 H30B 0.9800
C30 H30C 0.9800
C31 H31A 0.9800
C31 H31B 0.9800
C31 H31C 0.9800
C32 H32A 0.9800
C32 H32B 0.9800
C32 H32C 0.9800
C33 C34 1.534(4)
C33 C35 1.520(5)
C33 C36 1.531(5)
C34 H34A 0.9800
C34 H34B 0.9800
C34 H34C 0.9800
C35 H35A 0.9800
C35 H35B 0.9800
C35 H35C 0.9800
C36 H36A 0.9800
C36 H36B 0.9800
C36 H36C 0.9800
C37 C38 1.519(4)
C37 C39 1.531(4)
C37 C40 1.539(4)
C38 H38A 0.9800
C38 H38B 0.9800
C38 H38C 0.9800
C39 H39A 0.9800
C39 H39B 0.9800
C39 H39C 0.9800
C40 H40A 0.9800
C40 H40B 0.9800
C40 H40C 0.9800
O7 C44 1.428(10)
O7 C45 1.421(12)
C43 H43A 0.9800
C43 H43B 0.9800
C43 H43C 0.9800
C43 C44 1.507(12)
C44 H44A 0.9900
C44 H44B 0.9900
C45 H45A 0.9900
C45 H45B 0.9900
C45 C46 1.514(14)
C46 H46A 0.9800
C46 H46B 0.9800
C46 H46C 0.9800
S1 O1 1.427(3)
S1 O2 1.436(2)
S1 O3 1.435(3)
S1 C41 1.820(3)
F1 C41 1.340(4)
F2 C41 1.334(4)
F3 C41 1.335(4)
S2A O4A 1.436(9)
S2A O5A 1.439(8)
S2A O6A 1.439(8)
S2A C42A 1.816(8)
F4A C42A 1.335(8)
F5A C42A 1.330(9)
F6A C42A 1.334(7)
S2 O4 1.443(13)
S2 O5 1.449(12)
S2 O6 1.437(13)
S2 C42 1.811(13)
F4 C42 1.327(12)
F5 C42 1.333(13)
F6 C42 1.333(11)

loop_
_geom_hbond_atom_site_label_D
_geom_hbond_atom_site_label_H
_geom_hbond_atom_site_label_A
_geom_hbond_distance_DH
_geom_hbond_distance_HA
_geom_hbond_distance_DA
_geom_hbond_angle_DHA
_geom_hbond_site_symmetry_A
C43 H43C F6A 0.98 2.11 2.830(9) 128.7 6_565
C45 H45B F5A 0.99 2.22 2.893(16) 124.4 6_565

loop_
_geom_torsion_atom_site_label_1
_geom_torsion_atom_site_label_2
_geom_torsion_atom_site_label_3
_geom_torsion_atom_site_label_4
_geom_torsion
P1 P2 C13 C14 171.47(19)
P1 P2 C13 C15 52.2(3)
P1 P2 C13 C16 -72.8(2)
P1 C1 C2 C3 -67.1(3)
P1 C1 C2 C7 112.1(3)
P2 P1 C1 N1 10.3(2)
P2 P1 C1 C2 -167.9(2)
P2 P1 C9 C10 60.9(2)
P2 P1 C9 C11 -58.0(2)
P2 P1 C9 C12 -177.01(19)
P2 P3 N1 C1 -23.2(3)
P2 P3 C17 C18 -179.87(19)
P2 P3 C17 C19 63.3(2)
P2 P3 C17 C20 -58.9(2)
P3 P2 C13 C14 75.3(2)
P3 P2 C13 C15 -44.0(3)
P3 P2 C13 C16 -169.0(2)
P3 N1 C1 P1 9.6(4)
P3 N1 C1 C2 -172.4(2)
N1 P3 C17 C18 -77.6(2)
N1 P3 C17 C19 165.6(2)
N1 P3 C17 C20 43.4(3)
N1 C1 C2 C3 114.8(3)
N1 C1 C2 C7 -66.0(4)
C1 P1 C9 C10 -47.0(3)
C1 P1 C9 C11 -165.9(2)
C1 P1 C9 C12 75.1(2)
C1 C2 C3 C4 178.6(3)
C1 C2 C7 C6 -177.5(3)
C2 C3 C4 C5 -1.0(5)
C3 C2 C7 C6 1.8(5)
C3 C4 C5 C6 1.6(5)
C4 C5 C6 C7 -0.5(5)
C5 C6 C7 C2 -1.2(5)
C7 C2 C3 C4 -0.7(5)
C8 P1 C1 N1 -116.5(2)
C8 P1 C1 C2 65.3(3)
C8 P1 C9 C10 -167.6(2)
C8 P1 C9 C11 73.5(2)
C8 P1 C9 C12 -45.5(3)
C9 P1 C1 N1 123.0(2)
C9 P1 C1 C2 -55.2(3)
C17 P3 N1 C1 -128.1(3)
P4 P5 C33 C34 69.6(2)
P4 P5 C33 C35 -56.8(2)
P4 P5 C33 C36 -176.13(19)
P4 C21 C22 C23 -136.6(3)
P4 C21 C22 C27 47.1(4)
P5 P4 C21 N2 -8.5(3)
P5 P4 C21 C22 168.6(2)
P5 P4 C29 C30 -61.1(2)
P5 P4 C29 C31 178.0(2)
P5 P4 C29 C32 57.6(2)
P5 P6 N2 C21 27.5(3)
P5 P6 C37 C38 48.1(2)
P5 P6 C37 C39 -74.9(2)
P5 P6 C37 C40 169.07(18)
P6 P5 C33 C34 165.3(2)
P6 P5 C33 C35 38.9(2)
P6 P5 C33 C36 -80.4(2)
P6 N2 C21 P4 -13.9(4)
P6 N2 C21 C22 168.9(2)
N2 P6 C37 C38 -54.1(2)
N2 P6 C37 C39 -177.1(2)
N2 P6 C37 C40 66.9(2)
N2 C21 C22 C23 40.5(4)
N2 C21 C22 C27 -135.8(3)
C21 P4 C29 C30 46.7(3)
C21 P4 C29 C31 -74.2(3)
C21 P4 C29 C32 165.4(2)
C21 C22 C23 C24 -177.5(3)
C21 C22 C27 C26 177.0(3)
C22 C23 C24 C25 0.5(5)
C23 C22 C27 C26 0.8(5)
C23 C24 C25 C26 0.7(5)
C24 C25 C26 C27 -1.1(5)
C25 C26 C27 C22 0.4(5)
C27 C22 C23 C24 -1.2(5)
C28 P4 C21 N2 117.5(3)
C28 P4 C21 C22 -65.3(3)
C28 P4 C29 C30 170.1(2)
C28 P4 C29 C31 49.1(3)
C28 P4 C29 C32 -71.3(3)
C29 P4 C21 N2 -121.2(3)
C29 P4 C21 C22 56.0(3)
C37 P6 N2 C21 133.5(3)
C44 O7 C45 C46 -179.5(8)
C45 O7 C44 C43 179.5(7)
O1 S1 C41 F1 -54.0(3)
O1 S1 C41 F2 -173.6(2)
O1 S1 C41 F3 65.9(3)
O2 S1 C41 F1 65.1(2)
O2 S1 C41 F2 -54.5(2)
O2 S1 C41 F3 -174.9(2)
O3 S1 C41 F1 -174.5(2)
O3 S1 C41 F2 66.0(3)
O3 S1 C41 F3 -54.5(3)
O4A S2A C42A F4A -58.4(17)
O4A S2A C42A F5A -175.7(17)
O4A S2A C42A F6A 66.0(17)
O5A S2A C42A F4A 58.2(11)
O5A S2A C42A F5A -59.0(12)
O5A S2A C42A F6A -177.4(9)
O6A S2A C42A F4A -171.3(11)
O6A S2A C42A F5A 71.4(13)
O6A S2A C42A F6A -46.9(13)
O4 S2 C42 F4 -53(3)
O4 S2 C42 F5 -175(3)
O4 S2 C42 F6 63(3)
O5 S2 C42 F4 68.7(17)
O5 S2 C42 F5 -52.5(19)
O5 S2 C42 F6 -175.4(14)
O6 S2 C42 F4 175.9(18)
O6 S2 C42 F5 55(2)
O6 S2 C42 F6 -68(2)
